data_2106726
loop_
_publ_author_name
'Sequeira, A.'
'Bernal, I.'
'Faggiani, R.'
'Brown, I.D.'

_publ_section_title
;
 The structure of lithium perchlorate trihydrate Li (H2 O)3 Cl O4 - an
 X-ray and neutron diffraction study
;
_journal_name_full 'Acta Crystallographica B (24,1968-38,1982)'
_journal_page_first 1735
_journal_page_last 1739
_journal_volume 31
_journal_year 1975
_chemical_formula_sum 'Cl H6 Li O7'
_chemical_name_systematic 'Li Cl O4 (H2 O)3'
_space_group_IT_number 186
_symmetry_space_group_name_Hall 'P 6c -2c'
_symmetry_space_group_name_H-M 'P 63 m c'
_cell_angle_alpha 90
_cell_angle_beta 90
_cell_angle_gamma 120
_cell_formula_units_Z 2
_cell_length_a 7.719
_cell_length_b 7.719
_cell_length_c 5.455
_cell_volume 281.480
_citation_journal_id_ASTM ACBCAR
_cod_data_source_file Sequeira_ACBCAR_1975_39.cif
_cod_data_source_block H6Cl1Li1O7
_cod_original_cell_volume 281.4799
_cod_original_formula_sum 'H6 Cl1 Li1 O7'
_cod_database_code 2106726

loop_
_symmetry_equiv_pos_as_xyz
x,y,z
x-y,x,z+1/2
-y,x-y,z
-x,-y,z+1/2
-x+y,-x,z
y,-x+y,z+1/2
y,x,z+1/2
-x+y,y,z
-x,-x+y,z+1/2
-y,-x,z
x-y,-y,z+1/2
x,x-y,z

loop_
_atom_site_label
_atom_site_type_symbol
_atom_site_fract_x
_atom_site_fract_y
_atom_site_fract_z
_atom_site_occupancy
_atom_site_U_iso_or_equiv
Cl1 Cl+7 0.3333 0.6667 0 1 0.0
Li1 Li+1 0 0 0.2217 1 0.0
O3 O-2 0.1221 0.8779 0.473 1 0.0
O2 O-2 0.4348 0.5652 -0.0885 1 0.0
H1 H+1 0.2347 0.3138 0.4919 1 0.0
O1 O-2 0.3333 0.6667 0.2641 1 0.0
